data_2237973
loop_
_publ_author_name
'Mereiter, Kurt'

_publ_section_title
;
 Trilithium thioarsenate octahydrate
;
_journal_coeditor_code PJ2002
_journal_issue 5
_journal_name_full 'Acta Crystallographica Section E'
_journal_page_first i30
_journal_page_last i31
_journal_paper_doi 10.1107/S1600536813010921
_journal_volume 69
_journal_year 2013
_chemical_formula_iupac 'Li3 As S4, 8H2 O'
_chemical_formula_moiety Li3AsS4.8H2O
_chemical_formula_sum 'As H16 Li3 O8 S4'
_chemical_formula_weight 368.11
_chemical_name_common 'Li3[AsS4].8H2O '
_chemical_name_systematic
;
Trilithium thioarsenate octahydrate
;
_space_group_IT_number 13
_symmetry_cell_setting monoclinic
_symmetry_space_group_name_Hall '-P 2yc'
_symmetry_space_group_name_H-M 'P 1 2/c 1'
_atom_sites_solution_hydrogens geom
_atom_sites_solution_primary direct
_atom_sites_solution_secondary difmap
_audit_creation_method SHELXL-97
_cell_angle_alpha 90.00
_cell_angle_beta 107.300(10)
_cell_angle_gamma 90.00
_cell_formula_units_Z 4
_cell_length_a 10.036(2)
_cell_length_b 10.064(2)
_cell_length_c 14.264(3)
_cell_measurement_reflns_used 34
_cell_measurement_temperature 297(2)
_cell_measurement_theta_max 26.2
_cell_measurement_theta_min 9.1
_cell_volume 1375.5(5)
_computing_cell_refinement '<i>LLSQ</i> (Mereiter, 1992)'
_computing_data_collection
;
<i>Philips PW1100 software</i> (Hornstra & Vossers, 1973)
;
_computing_data_reduction '<i>PWD</i> (Mereiter, 1992)'
_computing_molecular_graphics 'Mercury (Macrae <i>et al.</i>, 2006) and DIAMOND (Brandenburg, 2012)'
_computing_publication_material 'SHELXL97 (Sheldrick, 2008) and publCIF (Westrip, 2010)'
_computing_structure_refinement 'SHELXL97 (Sheldrick, 2008)'
_computing_structure_solution 'SHELXS97 (Sheldrick, 2008)'
_diffrn_ambient_temperature 297(2)
_diffrn_measured_fraction_theta_full 0.997
_diffrn_measured_fraction_theta_max 0.997
_diffrn_measurement_device_type 'Philips PW1100 four-circle'
_diffrn_measurement_method '\w-2\q scans'
_diffrn_radiation_monochromator graphite
_diffrn_radiation_source 'fine-focus sealed tube'
_diffrn_radiation_type MoK\a
_diffrn_radiation_wavelength 0.71073
_diffrn_reflns_av_R_equivalents 0.0259
_diffrn_reflns_av_sigmaI/netI 0.0290
_diffrn_reflns_limit_h_max 13
_diffrn_reflns_limit_h_min -14
_diffrn_reflns_limit_k_max 14
_diffrn_reflns_limit_k_min -14
_diffrn_reflns_limit_l_max 20
_diffrn_reflns_limit_l_min 0
_diffrn_reflns_number 5729
_diffrn_reflns_theta_full 30.01
_diffrn_reflns_theta_max 30.01
_diffrn_reflns_theta_min 2.02
_diffrn_standards_decay_% 2.0
_diffrn_standards_interval_time 60
_diffrn_standards_number 3
_exptl_absorpt_coefficient_mu 3.090
_exptl_absorpt_correction_T_max 0.54
_exptl_absorpt_correction_T_min 0.51
_exptl_absorpt_correction_type sphere
_exptl_absorpt_process_details '\mR = 0.45'
_exptl_crystal_colour colourless
_exptl_crystal_density_diffrn 1.778
_exptl_crystal_density_method 'not measured'
_exptl_crystal_description oval
_exptl_crystal_F_000 744
_exptl_crystal_size_max 0.30
_exptl_crystal_size_mid 0.27
_exptl_crystal_size_min 0.25
_refine_diff_density_max 0.608
_refine_diff_density_min -0.358
_refine_ls_extinction_coef 0.0081(3)
_refine_ls_extinction_expression Fc^*^=kFc[1+0.001xFc^2^\l^3^/sin(2\q)]^-1/4^
_refine_ls_extinction_method 'SHELXL97 (Sheldrick, 2008)'
_refine_ls_goodness_of_fit_ref 1.051
_refine_ls_hydrogen_treatment constr
_refine_ls_matrix_type full
_refine_ls_number_parameters 181
_refine_ls_number_reflns 4001
_refine_ls_number_restraints 0
_refine_ls_restrained_S_all 1.051
_refine_ls_R_factor_all 0.0485
_refine_ls_R_factor_gt 0.0278
_refine_ls_shift/su_max 0.001
_refine_ls_shift/su_mean 0.000
_refine_ls_structure_factor_coef Fsqd
_refine_ls_weighting_details 'calc w=1/[\s^2^(Fo^2^)+(0.0179P)^2^+0.5909P] where P=(Fo^2^+2Fc^2^)/3'
_refine_ls_weighting_scheme calc
_refine_ls_wR_factor_gt 0.0515
_refine_ls_wR_factor_ref 0.0573
_reflns_number_gt 2913
_reflns_number_total 4001
_reflns_threshold_expression I>2sigma(I)
_cod_data_source_file pj2002.cif
_cod_data_source_block I
_cod_original_sg_symbol_H-M 'P 2/c'
_cod_original_formula_sum 'As H16 Li3 O8 S4 '
_cod_database_code 2237973
_cod_database_fobs_code 2237973

loop_
_symmetry_equiv_pos_as_xyz
'x, y, z'
'x, -y, z+1/2'
'-x, -y, -z'
'-x, y, -z-1/2'

loop_
_atom_site_type_symbol
_atom_site_label
_atom_site_fract_x
_atom_site_fract_y
_atom_site_fract_z
_atom_site_U_iso_or_equiv
_atom_site_adp_type
_atom_site_calc_flag
_atom_site_refinement_flags
_atom_site_occupancy
_atom_site_symmetry_multiplicity
Li Li1 0.5000 0.5000 0.5000 0.0393(13) Uani d S 1 2
Li Li2 0.2821(4) 0.7213(4) 0.5102(4) 0.0443(10) Uani d . 1 1
Li Li3 0.5000 0.5984(5) 0.7500 0.0311(11) Uani d S 1 2
Li Li4 0.0724(5) 0.8832(5) 0.4126(5) 0.0610(14) Uani d . 1 1
As As1 0.0000 0.40273(3) 0.2500 0.01865(8) Uani d S 1 2
As As2 0.5000 0.91402(2) 0.2500 0.01887(8) Uani d S 1 2
S S1 -0.12581(5) 0.53147(5) 0.31185(4) 0.02508(11) Uani d . 1 1
S S2 0.13565(5) 0.27910(5) 0.36066(4) 0.02849(12) Uani d . 1 1
S S3 0.37068(5) 1.03848(5) 0.31147(4) 0.02615(12) Uani d . 1 1
S S4 0.64151(6) 0.79087(5) 0.35891(4) 0.02873(12) Uani d . 1 1
O O1 0.55849(15) 0.47247(15) 0.66032(12) 0.0297(3) Uani d G 1 1
H H1A 0.6400 0.4629 0.6874 0.054(6) Uiso d G 1 1
H H1B 0.5239 0.4023 0.6655 0.054(6) Uiso d G 1 1
O O2 0.28906(17) 0.51048(16) 0.50233(12) 0.0330(3) Uani d G 1 1
H H2A 0.2693 0.4923 0.5512 0.068(8) Uiso d G 1 1
H H2B 0.2494 0.4564 0.4627 0.068(8) Uiso d G 1 1
O O3 0.48739(17) 0.72351(17) 0.51911(12) 0.0359(4) Uani d G 1 1
H H3A 0.5233 0.7696 0.5654 0.077(8) Uiso d G 1 1
H H3B 0.5211 0.7466 0.4775 0.077(8) Uiso d G 1 1
O O4 0.33730(16) 0.70514(14) 0.67279(12) 0.0303(3) Uani d G 1 1
H H4A 0.2703 0.6689 0.6804 0.051(6) Uiso d G 1 1
H H4B 0.3423 0.7745 0.7010 0.051(6) Uiso d G 1 1
O O5 0.05507(17) 0.72354(16) 0.48637(12) 0.0344(4) Uani d G 1 1
H H5A 0.0167 0.6700 0.4459 0.059(7) Uiso d G 1 1
H H5B 0.0110 0.7247 0.5248 0.059(7) Uiso d G 1 1
O O6 0.2558(2) 0.9454(2) 0.49965(14) 0.0486(5) Uani d G 1 1
H H6A 0.2939 0.9720 0.4614 0.107(11) Uiso d G 1 1
H H6B 0.2680 1.0022 0.5406 0.107(11) Uiso d G 1 1
O O7 0.1906(2) 0.7739(2) 0.34519(16) 0.0535(5) Uani d G 1 1
H H7A 0.1517 0.7256 0.3009 0.112(12) Uiso d G 1 1
H H7B 0.2329 0.8251 0.3220 0.112(12) Uiso d G 1 1
O O8 -0.05671(19) 1.0198(2) 0.36351(18) 0.0573(6) Uani d G 1 1
H H8A -0.0190 1.0806 0.3455 0.102(11) Uiso d G 1 1
H H8B -0.1288 1.0100 0.3210 0.102(11) Uiso d G 1 1

loop_
_atom_site_aniso_label
_atom_site_aniso_U_11
_atom_site_aniso_U_22
_atom_site_aniso_U_33
_atom_site_aniso_U_12
_atom_site_aniso_U_13
_atom_site_aniso_U_23
Li1 0.035(3) 0.041(3) 0.041(3) 0.003(3) 0.010(2) 0.012(3)
Li2 0.035(2) 0.038(2) 0.059(3) 0.0012(18) 0.013(2) 0.001(2)
Li3 0.029(3) 0.030(3) 0.032(3) 0.000 0.006(2) 0.000
Li4 0.049(3) 0.046(2) 0.086(4) 0.005(2) 0.017(3) 0.018(3)
As1 0.01756(13) 0.01845(13) 0.01937(15) 0.000 0.00463(11) 0.000
As2 0.02138(14) 0.01735(13) 0.01920(15) 0.000 0.00807(11) 0.000
S1 0.0240(2) 0.0256(2) 0.0277(3) 0.00128(18) 0.0108(2) -0.0028(2)
S2 0.0273(3) 0.0254(2) 0.0287(3) 0.0044(2) 0.0022(2) 0.0044(2)
S3 0.0294(3) 0.0243(2) 0.0287(3) 0.00180(19) 0.0148(2) -0.0032(2)
S4 0.0294(3) 0.0266(2) 0.0286(3) 0.0047(2) 0.0063(2) 0.0071(2)
O1 0.0293(8) 0.0294(7) 0.0276(8) 0.0006(6) 0.0042(6) 0.0006(6)
O2 0.0358(8) 0.0319(8) 0.0293(8) -0.0075(7) 0.0066(7) -0.0028(7)
O3 0.0358(9) 0.0438(9) 0.0290(9) -0.0110(7) 0.0110(7) -0.0023(8)
O4 0.0314(8) 0.0250(7) 0.0365(9) -0.0023(6) 0.0130(7) -0.0017(6)
O5 0.0385(9) 0.0360(8) 0.0311(9) -0.0074(7) 0.0140(7) -0.0056(7)
O6 0.0590(12) 0.0413(9) 0.0406(11) -0.0078(9) 0.0076(10) -0.0058(9)
O7 0.0693(14) 0.0463(11) 0.0568(13) -0.0217(10) 0.0367(11) -0.0157(10)
O8 0.0377(10) 0.0424(11) 0.0836(16) 0.0008(9) 0.0052(10) 0.0137(11)

loop_
_atom_type_symbol
_atom_type_description
_atom_type_scat_dispersion_real
_atom_type_scat_dispersion_imag
_atom_type_scat_source
Li Li -0.0003 0.0001 'International Tables Vol C Tables 4.2.6.8 and 6.1.1.4'
As As 0.0499 2.0058 'International Tables Vol C Tables 4.2.6.8 and 6.1.1.4'
S S 0.1246 0.1234 'International Tables Vol C Tables 4.2.6.8 and 6.1.1.4'
O O 0.0106 0.0060 'International Tables Vol C Tables 4.2.6.8 and 6.1.1.4'
H H 0.0000 0.0000 'International Tables Vol C Tables 4.2.6.8 and 6.1.1.4'

loop_
_geom_angle_atom_site_label_1
_geom_angle_atom_site_label_2
_geom_angle_atom_site_label_3
_geom_angle_site_symmetry_1
_geom_angle_site_symmetry_3
_geom_angle
O2 Li1 O2 . 3_666 180.0
O2 Li1 O1 . 3_666 92.91(6)
O2 Li1 O1 3_666 3_666 87.09(6)
O2 Li1 O1 . . 87.09(6)
O2 Li1 O1 3_666 . 92.91(6)
O1 Li1 O1 3_666 . 180.0
O2 Li1 O3 . 3_666 98.16(6)
O2 Li1 O3 3_666 3_666 81.84(6)
O1 Li1 O3 3_666 3_666 90.41(6)
O1 Li1 O3 . 3_666 89.59(6)
O2 Li1 O3 . . 81.84(6)
O2 Li1 O3 3_666 . 98.16(6)
O1 Li1 O3 3_666 . 89.59(6)
O1 Li1 O3 . . 90.41(6)
O3 Li1 O3 3_666 . 180.0
O3 Li2 O2 . . 88.03(18)
O3 Li2 O5 . . 174.8(3)
O2 Li2 O5 . . 92.89(17)
O3 Li2 O4 . . 90.12(18)
O2 Li2 O4 . . 88.84(18)
O5 Li2 O4 . . 94.98(19)
O3 Li2 O6 . . 95.14(18)
O2 Li2 O6 . . 172.9(3)
O5 Li2 O6 . . 83.40(16)
O4 Li2 O6 . . 97.45(19)
O3 Li2 O7 . . 98.6(2)
O2 Li2 O7 . . 100.6(2)
O5 Li2 O7 . . 76.20(15)
O4 Li2 O7 . . 167.3(2)
O6 Li2 O7 . . 72.74(15)
O4 Li3 O4 4_657 . 114.7(3)
O4 Li3 O1 4_657 . 110.23(7)
O4 Li3 O1 . . 109.58(7)
O4 Li3 O1 4_657 4_657 109.58(7)
O4 Li3 O1 . 4_657 110.23(7)
O1 Li3 O1 . 4_657 101.7(2)
O8 Li4 O5 . . 129.8(3)
O8 Li4 O6 . . 114.2(3)
O5 Li4 O6 . . 97.9(3)
O8 Li4 O7 . . 130.4(3)
O5 Li4 O7 . . 88.2(2)
O6 Li4 O7 . . 84.6(2)
S2 As1 S2 4_556 . 109.21(3)
S2 As1 S1 4_556 4_556 111.42(2)
S2 As1 S1 . 4_556 109.04(2)
S2 As1 S1 4_556 . 109.04(2)
S2 As1 S1 . . 111.42(2)
S1 As1 S1 4_556 . 106.72(3)
S4 As2 S4 4_656 . 109.87(4)
S4 As2 S3 4_656 . 106.15(2)
S4 As2 S3 . . 112.69(2)
S4 As2 S3 4_656 4_656 112.69(2)
S4 As2 S3 . 4_656 106.15(2)
S3 As2 S3 . 4_656 109.40(3)
Li3 O1 Li1 . . 122.93(10)
Li3 O1 H1A . . 102.7
Li1 O1 H1A . . 115.8
Li3 O1 H1B . . 106.3
Li1 O1 H1B . . 102.6
H1A O1 H1B . . 105.0
Li2 O2 Li1 . . 95.65(13)
Li2 O2 H2A . . 99.3
Li1 O2 H2A . . 120.5
Li2 O2 H2B . . 134.3
Li1 O2 H2B . . 104.1
H2A O2 H2B . . 105.0
Li2 O3 Li1 . . 94.22(14)
Li2 O3 H3A . . 105.0
Li1 O3 H3A . . 130.2
Li2 O3 H3B . . 127.1
Li1 O3 H3B . . 98.5
H3A O3 H3B . . 105.0
Li3 O4 Li2 . . 121.68(14)
Li3 O4 H4A . . 105.3
Li2 O4 H4A . . 102.5
Li3 O4 H4B . . 105.9
Li2 O4 H4B . . 114.8
H4A O4 H4B . . 105.0
Li4 O5 Li2 . . 80.7(2)
Li4 O5 H5A . . 105.4
Li2 O5 H5A . . 111.0
Li4 O5 H5B . . 120.8
Li2 O5 H5B . . 130.7
H5A O5 H5B . . 105.0
Li4 O6 Li2 . . 78.26(19)
Li4 O6 H6A . . 102.8
Li2 O6 H6A . . 107.9
Li4 O6 H6B . . 126.3
Li2 O6 H6B . . 132.2
H6A O6 H6B . . 105.0
Li4 O7 Li2 . . 75.9(2)
Li4 O7 H7A . . 118.8
Li2 O7 H7A . . 128.0
Li4 O7 H7B . . 107.4
Li2 O7 H7B . . 117.9
H7A O7 H7B . . 105.0
Li4 O8 H8A . . 109.9
Li4 O8 H8B . . 124.1
H8A O8 H8B . . 105.0

loop_
_geom_bond_atom_site_label_1
_geom_bond_atom_site_label_2
_geom_bond_site_symmetry_2
_geom_bond_distance
_geom_bond_publ_flag
Li1 O2 . 2.130(2) y
Li1 O2 3_666 2.130(2) ?
Li1 O1 . 2.203(2) y
Li1 O1 3_666 2.203(2) ?
Li1 O3 . 2.274(2) y
Li1 O3 3_666 2.274(2) ?
Li2 O3 . 2.026(4) y
Li2 O2 . 2.127(5) y
Li2 O5 . 2.202(4) y
Li2 O4 . 2.225(5) y
Li2 O6 . 2.271(5) y
Li2 O7 . 2.319(5) y
Li3 O4 4_657 1.991(3) ?
Li3 O4 . 1.991(3) y
Li3 O1 . 2.009(4) y
Li3 O1 4_657 2.009(4) ?
Li4 O8 . 1.876(5) y
Li4 O5 . 1.957(5) y
Li4 O6 . 1.990(6) y
Li4 O7 . 2.054(6) y
As1 S2 4_556 2.1482(6) ?
As1 S2 . 2.1482(6) y
As1 S1 4_556 2.1711(6) ?
As1 S1 . 2.1711(6) y
As2 S4 4_656 2.1574(6) ?
As2 S4 . 2.1574(6) y
As2 S3 . 2.1677(6) y
As2 S3 4_656 2.1677(6) ?
O1 H1A . 0.80 ?
O1 H1B . 0.80 ?
O2 H2A . 0.80 ?
O2 H2B . 0.80 ?
O3 H3A . 0.80 ?
O3 H3B . 0.80 ?
O4 H4A . 0.80 ?
O4 H4B . 0.80 ?
O5 H5A . 0.80 ?
O5 H5B . 0.80 ?
O6 H6A . 0.80 ?
O6 H6B . 0.80 ?
O7 H7A . 0.80 ?
O7 H7B . 0.80 ?
O8 H8A . 0.80 ?
O8 H8B . 0.80 ?

loop_
_geom_hbond_atom_site_label_D
_geom_hbond_atom_site_label_H
_geom_hbond_atom_site_label_A
_geom_hbond_site_symmetry_A
_geom_hbond_distance_DH
_geom_hbond_distance_HA
_geom_hbond_distance_DA
_geom_hbond_angle_DHA
O1 H1A S1 2_665 0.80 2.49 3.262(2) 162.7
O1 H1B S4 3_666 0.80 2.51 3.287(2) 163.2
O2 H2A S1 3_566 0.80 2.76 3.531(2) 162.3
O2 H2B S2 . 0.80 2.37 3.167(2) 173.4
O3 H3A S3 3_676 0.80 2.61 3.400(2) 167.5
O3 H3B S4 . 0.80 2.39 3.190(2) 172.5
O4 H4A S1 3_566 0.80 2.51 3.240(2) 153.3
O4 H4B S3 2_575 0.80 2.42 3.207(2) 170.2
O5 H5A S1 . 0.80 2.45 3.247(2) 171.6
O5 H5B S2 3_566 0.80 2.50 3.303(2) 177.2
O6 H6A S3 . 0.80 2.57 3.354(2) 168.0
O6 H6B S4 3_676 0.80 2.54 3.307(2) 161.7
O7 H7A S1 4_556 0.80 2.49 3.244(2) 156.5
O7 H7B S3 . 0.80 2.58 3.333(2) 156.9
O8 H8A S2 1_565 0.80 2.50 3.253(2) 157.4
O8 H8B S3 4_556 0.80 2.61 3.394(2) 166.3
